data_1533214
loop_
_publ_author_name
'Nehdi, I.'
'Abdellaoui, M.'
'Djega-Mariadassou, C.'
'Bessais, L.'
'Zarrouk, H.'

_publ_section_title
;
 Structural and magnetic properties of Sm2 Fe17-x Crx C2 nanocrystalline
 carbides with 0 <= x <= 2
;
_journal_name_full 'Journal of Alloys Compd.'
_journal_page_first 14
_journal_page_last 20
_journal_volume 360
_journal_year 2003
_chemical_formula_sum 'C2 Cr Fe16 Sm2'
_chemical_name_systematic 'Sm2 Fe15 (Fe Cr) C2'
_space_group_IT_number 166
_symmetry_space_group_name_Hall '-R 3 2"'
_symmetry_space_group_name_H-M 'R -3 m :H'
_cell_angle_alpha 90
_cell_angle_beta 90
_cell_angle_gamma 120
_cell_formula_units_Z 3
_cell_length_a 8.727
_cell_length_b 8.727
_cell_length_c 12.571
_cell_volume 829.145
_citation_journal_id_ASTM JALCEU
_cod_data_source_file Nehdi_JALCEU_2003_70.cif
_cod_data_source_block C2Cr1Fe16Sm2
_cod_original_cell_volume 829.1449
_cod_original_formula_sum 'C2 Cr1 Fe16 Sm2'
_cod_database_code 1533214

loop_
_symmetry_equiv_pos_as_xyz
x,y,z
-y,x-y,z
-x+y,-x,z
y,x,-z
-x,-x+y,-z
x-y,-y,-z
-x,-y,-z
y,-x+y,-z
x-y,x,-z
-y,-x,z
x,x-y,z
-x+y,y,z
x+2/3,y+1/3,z+1/3
-y+2/3,x-y+1/3,z+1/3
-x+y+2/3,-x+1/3,z+1/3
y+2/3,x+1/3,-z+1/3
-x+2/3,-x+y+1/3,-z+1/3
x-y+2/3,-y+1/3,-z+1/3
-x+2/3,-y+1/3,-z+1/3
y+2/3,-x+y+1/3,-z+1/3
x-y+2/3,x+1/3,-z+1/3
-y+2/3,-x+1/3,z+1/3
x+2/3,x-y+1/3,z+1/3
-x+y+2/3,y+1/3,z+1/3
x+1/3,y+2/3,z+2/3
-y+1/3,x-y+2/3,z+2/3
-x+y+1/3,-x+2/3,z+2/3
y+1/3,x+2/3,-z+2/3
-x+1/3,-x+y+2/3,-z+2/3
x-y+1/3,-y+2/3,-z+2/3
-x+1/3,-y+2/3,-z+2/3
y+1/3,-x+y+2/3,-z+2/3
x-y+1/3,x+2/3,-z+2/3
-y+1/3,-x+2/3,z+2/3
x+1/3,x-y+2/3,z+2/3
-x+y+1/3,y+2/3,z+2/3

loop_
_atom_site_label
_atom_site_type_symbol
_atom_site_fract_x
_atom_site_fract_y
_atom_site_fract_z
_atom_site_occupancy
_atom_site_U_iso_or_equiv
Fe2 Fe 0.284 0 0 1 0.0
C1 C 0.5 0 0 0.667 0.0
Cr1 Cr 0 0 0.095 0.5 0.0
Fe1 Fe 0 0 0.095 0.5 0.0
Fe4 Fe 0.5 0 0.5 1 0.0
Sm1 Sm 0 0 0.347 1 0.0
Fe3 Fe 0.506 0.494 0.156 1 0.0
